data_1555645
loop_
_publ_author_name
'Li, Wenbo'
'Yu, Xiuzhao'
'Yue, Zhenting'
'Zhang, Junliang'

_publ_section_title
;
 Asymmetric Construction of 2,3-Dihydroisoxazoles via an Organocatalytic
 Formal [3 + 2] Cycloaddition of Enynes with N-Hydroxylamines.
;
_journal_issue 16
_journal_name_full 'Organic letters'
_journal_page_first 3972
_journal_page_last 3975
_journal_paper_doi 10.1021/acs.orglett.6b01737
_journal_volume 18
_journal_year 2016
_chemical_absolute_configuration ad
_chemical_formula_sum 'C28 H29 N O2'
_chemical_formula_weight 411.52
_space_group_crystal_system orthorhombic
_space_group_IT_number 19
_space_group_name_Hall 'P 2ac 2ab'
_space_group_name_H-M_alt 'P 21 21 21'
_atom_sites_solution_hydrogens geom
_audit_creation_method SHELXL-2013
_cell_angle_alpha 90
_cell_angle_beta 90
_cell_angle_gamma 90
_cell_formula_units_Z 4
_cell_length_a 5.09750(10)
_cell_length_b 10.80700(10)
_cell_length_c 40.2707(4)
_cell_measurement_reflns_used 9995
_cell_measurement_temperature 133(2)
_cell_measurement_theta_max 138.401
_cell_measurement_theta_min 6.585
_cell_volume 2218.46(5)
_computing_cell_refinement 'Bruker SAINT'
_computing_data_collection 'Bruker APEX2'
_computing_data_reduction 'Bruker SAINT'
_computing_molecular_graphics 'Bruker SHELXTL'
_computing_publication_material 'Bruker SHELXTL'
_computing_structure_refinement 'SHELXL-2013 (Sheldrick, 2013)'
_computing_structure_solution 'SHELXS-97 (Sheldrick, 2008)'
_diffrn_ambient_temperature 133(2)
_diffrn_measured_fraction_theta_full 0.963
_diffrn_measured_fraction_theta_max 0.985
_diffrn_measurement_device_type 'Bruker APEX-II CCD'
_diffrn_measurement_method '\f and \w scans'
_diffrn_radiation_type CuK\a
_diffrn_radiation_wavelength 1.54178
_diffrn_reflns_av_R_equivalents 0.0430
_diffrn_reflns_av_unetI/netI 0.0379
_diffrn_reflns_Laue_measured_fraction_full 0.963
_diffrn_reflns_Laue_measured_fraction_max 0.985
_diffrn_reflns_limit_h_max 4
_diffrn_reflns_limit_h_min -5
_diffrn_reflns_limit_k_max 12
_diffrn_reflns_limit_k_min -12
_diffrn_reflns_limit_l_max 47
_diffrn_reflns_limit_l_min -47
_diffrn_reflns_number 13899
_diffrn_reflns_point_group_measured_fraction_full 0.956
_diffrn_reflns_point_group_measured_fraction_max 0.981
_diffrn_reflns_theta_full 67.679
_diffrn_reflns_theta_max 66.487
_diffrn_reflns_theta_min 2.194
_exptl_absorpt_coefficient_mu 0.598
_exptl_absorpt_correction_T_max 0.7532
_exptl_absorpt_correction_T_min 0.5531
_exptl_absorpt_correction_type multi-scan
_exptl_absorpt_process_details sadabs
_exptl_crystal_colour colorless
_exptl_crystal_density_diffrn 1.232
_exptl_crystal_description prismatic
_exptl_crystal_F_000 880
_exptl_crystal_size_max 0.200
_exptl_crystal_size_mid 0.150
_exptl_crystal_size_min 0.110
_refine_diff_density_max 0.186
_refine_diff_density_min -0.161
_refine_diff_density_rms 0.034
_refine_ls_abs_structure_details
; 
 Flack x determined using 1506 quotients [(I+)-(I-)]/[(I+)+(I-)] 
 (Parsons and Flack (2004), Acta Cryst. A60, s61). 
;
_refine_ls_abs_structure_Flack 0.03(8)
_refine_ls_extinction_coef 0.0037(4)
_refine_ls_extinction_expression Fc^*^=kFc[1+0.001xFc^2^\l^3^/sin(2\q)]^-1/4^
_refine_ls_extinction_method SHELXL
_refine_ls_goodness_of_fit_ref 1.035
_refine_ls_hydrogen_treatment constr
_refine_ls_matrix_type full
_refine_ls_number_parameters 285
_refine_ls_number_reflns 3825
_refine_ls_number_restraints 0
_refine_ls_restrained_S_all 1.035
_refine_ls_R_factor_all 0.0308
_refine_ls_R_factor_gt 0.0303
_refine_ls_shift/su_max 0.001
_refine_ls_shift/su_mean 0.000
_refine_ls_structure_factor_coef Fsqd
_refine_ls_weighting_details 'w=1/[\s^2^(Fo^2^)+(0.0365P)^2^+0.4512P] where P=(Fo^2^+2Fc^2^)/3'
_refine_ls_weighting_scheme calc
_refine_ls_wR_factor_gt 0.0782
_refine_ls_wR_factor_ref 0.0787
_reflns_Friedel_coverage 0.673
_reflns_Friedel_fraction_full 0.947
_reflns_Friedel_fraction_max 0.973
_reflns_number_gt 3773
_reflns_number_total 3825
_reflns_threshold_expression 'I > 2\s(I)'
_cod_data_source_file ol6b01737_si_002.cif
_cod_data_source_block cu_dm16479_0m
_cod_database_code 1555645
_shelx_space_group_comment
; 
The symmetry employed for this shelxl refinement is uniquely defined 
by the following loop, which should always be used as a source of 
symmetry information in preference to the above space-group names. 
They are only intended as comments. 
;
_shelx_estimated_absorpt_t_min 0.890
_shelx_estimated_absorpt_t_max 0.937
_shelxl_version_number 2013-4

loop_
_space_group_symop_operation_xyz
'x, y, z'
'-x+1/2, -y, z+1/2'
'-x, y+1/2, -z+1/2'
'x+1/2, -y+1/2, -z'

loop_
_atom_site_label
_atom_site_type_symbol
_atom_site_fract_x
_atom_site_fract_y
_atom_site_fract_z
_atom_site_U_iso_or_equiv
_atom_site_adp_type
_atom_site_occupancy
_atom_site_site_symmetry_order
_atom_site_calc_flag
_atom_site_refinement_flags_posn
_atom_site_refinement_flags_adp
N1 N 0.6050(3) 0.64950(13) 0.86028(3) 0.0198(3) Uani 1 1 d . .
O1 O 0.7396(3) 0.57072(11) 0.88552(3) 0.0212(3) Uani 1 1 d . .
O2 O 0.5610(3) 0.22834(11) 0.84029(3) 0.0289(3) Uani 1 1 d . .
C1 C 1.1289(4) 0.47199(18) 0.93758(5) 0.0281(4) Uani 1 1 d . .
H1 H 1.2337 0.5055 0.9203 0.034 Uiso 1 1 calc R U
C2 C 1.1835(4) 0.50247(19) 0.97035(5) 0.0317(5) Uani 1 1 d . .
H2 H 1.3249 0.5567 0.9753 0.038 Uiso 1 1 calc R U
C3 C 1.0328(5) 0.45411(19) 0.99565(5) 0.0319(5) Uani 1 1 d . .
H3 H 1.0691 0.4752 1.0181 0.038 Uiso 1 1 calc R U
C4 C 0.8296(5) 0.3751(2) 0.98824(5) 0.0358(5) Uani 1 1 d . .
H4 H 0.7267 0.3410 1.0057 0.043 Uiso 1 1 calc R U
C5 C 0.7736(4) 0.34483(18) 0.95539(5) 0.0289(4) Uani 1 1 d . .
H5 H 0.6320 0.2907 0.9505 0.035 Uiso 1 1 calc R U
C6 C 0.9235(4) 0.39332(16) 0.92978(4) 0.0206(4) Uani 1 1 d . .
C7 C 0.8638(4) 0.35947(17) 0.89394(4) 0.0231(4) Uani 1 1 d . .
H7A H 1.0316 0.3488 0.8819 0.028 Uiso 1 1 calc R U
H7B H 0.7712 0.2789 0.8936 0.028 Uiso 1 1 calc R U
C8 C 0.7004(4) 0.45280(15) 0.87580(4) 0.0189(4) Uani 1 1 d . .
C9 C 0.5197(4) 0.44097(15) 0.85143(4) 0.0188(4) Uani 1 1 d . .
C10 C 0.4037(4) 0.56775(16) 0.84496(4) 0.0192(4) Uani 1 1 d . .
H10 H 0.2334 0.5765 0.8571 0.023 Uiso 1 1 calc R U
C11 C 0.3705(4) 0.60739(17) 0.80897(4) 0.0219(4) Uani 1 1 d . .
C12 C 0.5432(4) 0.56787(19) 0.78459(4) 0.0291(4) Uani 1 1 d . .
H12 H 0.6844 0.5144 0.7902 0.035 Uiso 1 1 calc R U
C13 C 0.5091(5) 0.6068(2) 0.75189(5) 0.0387(5) Uani 1 1 d . .
H13 H 0.6246 0.5780 0.7351 0.046 Uiso 1 1 calc R U
C14 C 0.3082(5) 0.6869(2) 0.74384(5) 0.0410(6) Uani 1 1 d . .
H14 H 0.2865 0.7138 0.7215 0.049 Uiso 1 1 calc R U
C15 C 0.1392(5) 0.7280(2) 0.76812(5) 0.0403(5) Uani 1 1 d . .
H15 H 0.0029 0.7844 0.7626 0.048 Uiso 1 1 calc R U
C16 C 0.1680(4) 0.68691(19) 0.80081(5) 0.0301(4) Uani 1 1 d . .
H16 H 0.0485 0.7136 0.8174 0.036 Uiso 1 1 calc R U
C17 C 0.4377(4) 0.32435(16) 0.83620(4) 0.0213(4) Uani 1 1 d . .
C18 C 0.1944(4) 0.32417(17) 0.81484(4) 0.0270(4) Uani 1 1 d . .
H18A H 0.2427 0.3423 0.7918 0.040 Uiso 1 1 calc R U
H18B H 0.0721 0.3874 0.8229 0.040 Uiso 1 1 calc R U
H18C H 0.1105 0.2427 0.8160 0.040 Uiso 1 1 calc R U
C19 C 0.4915(4) 0.75317(16) 0.87923(4) 0.0230(4) Uani 1 1 d . .
H19A H 0.4032 0.7208 0.8993 0.028 Uiso 1 1 calc R U
H19B H 0.3583 0.7958 0.8655 0.028 Uiso 1 1 calc R U
C20 C 0.7017(4) 0.84428(15) 0.88929(4) 0.0208(4) Uani 1 1 d . .
C21 C 0.8003(4) 0.92624(16) 0.86534(4) 0.0234(4) Uani 1 1 d . .
C22 C 0.9978(4) 1.00927(16) 0.87421(4) 0.0239(4) Uani 1 1 d . .
H22 H 1.0652 1.0643 0.8579 0.029 Uiso 1 1 calc R U
C23 C 1.0987(4) 1.01376(16) 0.90622(4) 0.0226(4) Uani 1 1 d . .
C24 C 0.9970(4) 0.93243(16) 0.92976(4) 0.0234(4) Uani 1 1 d . .
H24 H 1.0637 0.9348 0.9518 0.028 Uiso 1 1 calc R U
C25 C 0.8004(4) 0.84771(16) 0.92194(4) 0.0223(4) Uani 1 1 d . .
C26 C 0.6960(4) 0.76316(17) 0.94886(4) 0.0297(4) Uani 1 1 d . .
H26A H 0.7907 0.7788 0.9696 0.045 Uiso 1 1 calc R U
H26B H 0.7212 0.6767 0.9422 0.045 Uiso 1 1 calc R U
H26C H 0.5086 0.7792 0.9522 0.045 Uiso 1 1 calc R U
C27 C 0.6924(4) 0.93024(17) 0.83036(4) 0.0287(4) Uani 1 1 d . .
H27A H 0.5149 0.9650 0.8307 0.043 Uiso 1 1 calc R U
H27B H 0.6867 0.8462 0.8212 0.043 Uiso 1 1 calc R U
H27C H 0.8057 0.9821 0.8165 0.043 Uiso 1 1 calc R U
C28 C 1.3106(4) 1.10508(17) 0.91508(5) 0.0270(4) Uani 1 1 d . .
H28A H 1.3601 1.1523 0.8953 0.040 Uiso 1 1 calc R U
H28B H 1.4641 1.0605 0.9235 0.040 Uiso 1 1 calc R U
H28C H 1.2454 1.1618 0.9322 0.040 Uiso 1 1 calc R U

loop_
_atom_site_aniso_label
_atom_site_aniso_U_11
_atom_site_aniso_U_22
_atom_site_aniso_U_33
_atom_site_aniso_U_23
_atom_site_aniso_U_13
_atom_site_aniso_U_12
N1 0.0206(8) 0.0185(7) 0.0202(7) 0.0005(5) -0.0042(6) 0.0022(6)
O1 0.0232(7) 0.0186(6) 0.0218(6) -0.0007(5) -0.0054(5) 0.0006(5)
O2 0.0378(8) 0.0221(6) 0.0269(6) -0.0033(5) -0.0036(6) 0.0041(6)
C1 0.0269(11) 0.0318(10) 0.0258(9) 0.0032(8) 0.0003(8) -0.0045(8)
C2 0.0301(11) 0.0331(10) 0.0318(10) -0.0013(8) -0.0066(9) -0.0092(9)
C3 0.0377(13) 0.0362(10) 0.0219(8) -0.0017(8) -0.0064(8) -0.0007(9)
C4 0.0382(12) 0.0459(12) 0.0233(9) 0.0044(8) 0.0026(9) -0.0101(11)
C5 0.0272(10) 0.0328(10) 0.0268(9) 0.0015(8) -0.0035(8) -0.0084(9)
C6 0.0206(9) 0.0206(8) 0.0204(8) 0.0002(6) -0.0042(7) 0.0053(7)
C7 0.0254(10) 0.0233(9) 0.0208(8) -0.0017(7) -0.0017(7) 0.0031(7)
C8 0.0202(9) 0.0184(8) 0.0180(7) -0.0015(6) 0.0029(7) -0.0003(7)
C9 0.0186(9) 0.0199(8) 0.0179(7) 0.0010(6) 0.0021(7) 0.0008(7)
C10 0.0179(9) 0.0202(8) 0.0193(8) -0.0001(6) 0.0003(7) -0.0001(7)
C11 0.0208(10) 0.0230(8) 0.0218(9) 0.0020(7) -0.0035(7) -0.0052(7)
C12 0.0250(11) 0.0370(10) 0.0253(9) 0.0025(8) 0.0002(8) -0.0018(9)
C13 0.0358(12) 0.0569(13) 0.0234(9) 0.0036(9) 0.0027(8) -0.0081(11)
C14 0.0357(13) 0.0611(14) 0.0264(9) 0.0177(10) -0.0099(9) -0.0145(11)
C15 0.0334(12) 0.0492(13) 0.0383(11) 0.0173(10) -0.0114(10) 0.0001(10)
C16 0.0258(11) 0.0347(10) 0.0299(9) 0.0055(8) -0.0051(8) 0.0009(9)
C17 0.0232(10) 0.0223(9) 0.0183(8) 0.0003(7) 0.0030(7) -0.0028(7)
C18 0.0299(11) 0.0263(9) 0.0246(8) -0.0038(7) -0.0038(8) -0.0043(8)
C19 0.0208(10) 0.0218(8) 0.0262(8) -0.0024(7) -0.0004(7) 0.0026(8)
C20 0.0210(9) 0.0167(8) 0.0248(8) -0.0022(7) -0.0008(7) 0.0032(7)
C21 0.0287(10) 0.0175(8) 0.0239(8) -0.0014(7) -0.0027(8) 0.0062(7)
C22 0.0290(10) 0.0178(8) 0.0250(8) 0.0015(7) 0.0016(8) 0.0025(8)
C23 0.0211(9) 0.0197(8) 0.0269(9) -0.0027(7) -0.0015(7) 0.0042(7)
C24 0.0262(10) 0.0222(8) 0.0217(8) -0.0020(7) -0.0027(7) 0.0039(8)
C25 0.0236(10) 0.0191(8) 0.0242(8) -0.0019(7) 0.0011(7) 0.0050(8)
C26 0.0379(11) 0.0265(9) 0.0245(8) 0.0001(7) 0.0023(8) -0.0013(9)
C27 0.0378(11) 0.0236(9) 0.0247(9) 0.0015(7) -0.0059(8) 0.0029(9)
C28 0.0272(11) 0.0238(9) 0.0298(9) -0.0015(7) -0.0019(8) -0.0006(8)

loop_
_atom_type_symbol
_atom_type_description
_atom_type_scat_dispersion_real
_atom_type_scat_dispersion_imag
_atom_type_scat_source
C C 0.0181 0.0091 'International Tables Vol C Tables 4.2.6.8 and 6.1.1.4'
H H 0.0000 0.0000 'International Tables Vol C Tables 4.2.6.8 and 6.1.1.4'
N N 0.0311 0.0180 'International Tables Vol C Tables 4.2.6.8 and 6.1.1.4'
O O 0.0492 0.0322 'International Tables Vol C Tables 4.2.6.8 and 6.1.1.4'

loop_
_geom_angle_atom_site_label_1
_geom_angle_atom_site_label_2
_geom_angle_atom_site_label_3
_geom_angle
C19 N1 C10 113.29(14)
C19 N1 O1 105.15(12)
C10 N1 O1 105.11(12)
C8 O1 N1 105.85(12)
C6 C1 C2 120.87(18)
C6 C1 H1 119.6
C2 C1 H1 119.6
C3 C2 C1 120.03(19)
C3 C2 H2 120.0
C1 C2 H2 120.0
C4 C3 C2 119.66(18)
C4 C3 H3 120.2
C2 C3 H3 120.2
C3 C4 C5 120.42(19)
C3 C4 H4 119.8
C5 C4 H4 119.8
C6 C5 C4 120.33(19)
C6 C5 H5 119.8
C4 C5 H5 119.8
C1 C6 C5 118.69(17)
C1 C6 C7 120.98(17)
C5 C6 C7 120.33(17)
C8 C7 C6 114.35(14)
C8 C7 H7A 108.7
C6 C7 H7A 108.7
C8 C7 H7B 108.7
C6 C7 H7B 108.7
H7A C7 H7B 107.6
O1 C8 C9 113.66(15)
O1 C8 C7 114.35(15)
C9 C8 C7 131.99(16)
C8 C9 C17 125.48(16)
C8 C9 C10 107.77(15)
C17 C9 C10 126.58(16)
N1 C10 C9 101.35(14)
N1 C10 C11 107.74(14)
C9 C10 C11 117.52(14)
N1 C10 H10 109.9
C9 C10 H10 109.9
C11 C10 H10 109.9
C16 C11 C12 119.81(17)
C16 C11 C10 119.00(17)
C12 C11 C10 121.17(17)
C11 C12 C13 119.8(2)
C11 C12 H12 120.1
C13 C12 H12 120.1
C14 C13 C12 120.3(2)
C14 C13 H13 119.9
C12 C13 H13 119.9
C15 C14 C13 120.00(18)
C15 C14 H14 120.0
C13 C14 H14 120.0
C14 C15 C16 120.1(2)
C14 C15 H15 120.0
C16 C15 H15 120.0
C11 C16 C15 120.0(2)
C11 C16 H16 120.0
C15 C16 H16 120.0
O2 C17 C9 121.82(17)
O2 C17 C18 119.82(16)
C9 C17 C18 118.35(16)
C17 C18 H18A 109.5
C17 C18 H18B 109.5
H18A C18 H18B 109.5
C17 C18 H18C 109.5
H18A C18 H18C 109.5
H18B C18 H18C 109.5
N1 C19 C20 110.87(15)
N1 C19 H19A 109.5
C20 C19 H19A 109.5
N1 C19 H19B 109.5
C20 C19 H19B 109.5
H19A C19 H19B 108.1
C21 C20 C25 119.81(17)
C21 C20 C19 118.78(15)
C25 C20 C19 121.40(16)
C22 C21 C20 119.26(16)
C22 C21 C27 118.85(17)
C20 C21 C27 121.86(18)
C23 C22 C21 121.82(17)
C23 C22 H22 119.1
C21 C22 H22 119.1
C22 C23 C24 118.17(18)
C22 C23 C28 120.55(17)
C24 C23 C28 121.28(16)
C23 C24 C25 121.89(16)
C23 C24 H24 119.1
C25 C24 H24 119.1
C24 C25 C20 119.03(16)
C24 C25 C26 119.15(16)
C20 C25 C26 121.81(17)
C25 C26 H26A 109.5
C25 C26 H26B 109.5
H26A C26 H26B 109.5
C25 C26 H26C 109.5
H26A C26 H26C 109.5
H26B C26 H26C 109.5
C21 C27 H27A 109.5
C21 C27 H27B 109.5
H27A C27 H27B 109.5
C21 C27 H27C 109.5
H27A C27 H27C 109.5
H27B C27 H27C 109.5
C23 C28 H28A 109.5
C23 C28 H28B 109.5
H28A C28 H28B 109.5
C23 C28 H28C 109.5
H28A C28 H28C 109.5
H28B C28 H28C 109.5

loop_
_geom_bond_atom_site_label_1
_geom_bond_atom_site_label_2
_geom_bond_distance
N1 C19 1.474(2)
N1 C10 1.488(2)
N1 O1 1.4931(18)
O1 C8 1.348(2)
O2 C17 1.224(2)
C1 C6 1.384(3)
C1 C2 1.388(3)
C1 H1 0.9500
C2 C3 1.379(3)
C2 H2 0.9500
C3 C4 1.375(3)
C3 H3 0.9500
C4 C5 1.393(3)
C4 H4 0.9500
C5 C6 1.386(3)
C5 H5 0.9500
C6 C7 1.520(2)
C7 C8 1.498(2)
C7 H7A 0.9900
C7 H7B 0.9900
C8 C9 1.352(2)
C9 C17 1.463(2)
C9 C10 1.515(2)
C10 C11 1.521(2)
C10 H10 1.0000
C11 C16 1.383(3)
C11 C12 1.386(3)
C12 C13 1.393(3)
C12 H12 0.9500
C13 C14 1.380(4)
C13 H13 0.9500
C14 C15 1.376(3)
C14 H14 0.9500
C15 C16 1.397(3)
C15 H15 0.9500
C16 H16 0.9500
C17 C18 1.509(3)
C18 H18A 0.9800
C18 H18B 0.9800
C18 H18C 0.9800
C19 C20 1.510(3)
C19 H19A 0.9900
C19 H19B 0.9900
C20 C21 1.403(3)
C20 C25 1.408(2)
C21 C22 1.395(3)
C21 C27 1.513(2)
C22 C23 1.389(3)
C22 H22 0.9500
C23 C24 1.393(3)
C23 C28 1.506(3)
C24 C25 1.394(3)
C24 H24 0.9500
C25 C26 1.514(2)
C26 H26A 0.9800
C26 H26B 0.9800
C26 H26C 0.9800
C27 H27A 0.9800
C27 H27B 0.9800
C27 H27C 0.9800
C28 H28A 0.9800
C28 H28B 0.9800
C28 H28C 0.9800

loop_
_geom_hbond_atom_site_label_D
_geom_hbond_atom_site_label_H
_geom_hbond_atom_site_label_A
_geom_hbond_distance_DH
_geom_hbond_distance_HA
_geom_hbond_distance_DA
_geom_hbond_angle_DHA
C7 H7B O2 0.99 2.46 3.010(2) 114.5

loop_
_geom_torsion_atom_site_label_1
_geom_torsion_atom_site_label_2
_geom_torsion_atom_site_label_3
_geom_torsion_atom_site_label_4
_geom_torsion
C19 N1 O1 C8 142.78(14)
C10 N1 O1 C8 22.95(16)
C6 C1 C2 C3 0.1(3)
C1 C2 C3 C4 0.4(3)
C2 C3 C4 C5 -0.7(3)
C3 C4 C5 C6 0.5(3)
C2 C1 C6 C5 -0.3(3)
C2 C1 C6 C7 -179.80(18)
C4 C5 C6 C1 0.0(3)
C4 C5 C6 C7 179.53(19)
C1 C6 C7 C8 -83.0(2)
C5 C6 C7 C8 97.5(2)
N1 O1 C8 C9 -11.62(19)
N1 O1 C8 C7 168.48(14)
C6 C7 C8 O1 32.1(2)
C6 C7 C8 C9 -147.77(19)
O1 C8 C9 C17 -179.86(16)
C7 C8 C9 C17 0.0(3)
O1 C8 C9 C10 -4.4(2)
C7 C8 C9 C10 175.45(18)
C19 N1 C10 C9 -138.45(14)
O1 N1 C10 C9 -24.19(15)
C19 N1 C10 C11 97.56(16)
O1 N1 C10 C11 -148.18(13)
C8 C9 C10 N1 18.22(17)
C17 C9 C10 N1 -166.41(16)
C8 C9 C10 C11 135.28(17)
C17 C9 C10 C11 -49.4(3)
N1 C10 C11 C16 -96.65(19)
C9 C10 C11 C16 149.79(18)
N1 C10 C11 C12 81.6(2)
C9 C10 C11 C12 -32.0(3)
C16 C11 C12 C13 -1.1(3)
C10 C11 C12 C13 -179.36(19)
C11 C12 C13 C14 1.7(3)
C12 C13 C14 C15 -0.5(4)
C13 C14 C15 C16 -1.1(4)
C12 C11 C16 C15 -0.5(3)
C10 C11 C16 C15 177.75(19)
C14 C15 C16 C11 1.7(3)
C8 C9 C17 O2 -13.3(3)
C10 C9 C17 O2 172.10(16)
C8 C9 C17 C18 166.91(17)
C10 C9 C17 C18 -7.7(3)
C10 N1 C19 C20 -170.54(13)
O1 N1 C19 C20 75.22(16)
N1 C19 C20 C21 76.72(19)
N1 C19 C20 C25 -102.86(18)
C25 C20 C21 C22 0.7(3)
C19 C20 C21 C22 -178.85(16)
C25 C20 C21 C27 -177.18(16)
C19 C20 C21 C27 3.2(3)
C20 C21 C22 C23 -0.5(3)
C27 C21 C22 C23 177.53(17)
C21 C22 C23 C24 -0.1(3)
C21 C22 C23 C28 -179.58(16)
C22 C23 C24 C25 0.3(3)
C28 C23 C24 C25 179.80(16)
C23 C24 C25 C20 0.0(3)
C23 C24 C25 C26 -179.15(17)
C21 C20 C25 C24 -0.5(3)
C19 C20 C25 C24 179.06(16)
C21 C20 C25 C26 178.61(17)
C19 C20 C25 C26 -1.8(3)
